data_2237362
loop_
_publ_author_name
'da Costa, Daniel Pereira'
'Nobre, Sabrina Madruga'
'Lisboa, Bruna Gon\,calves'
'de Vicenti, Juliano Rosa'
'Back, Davi Fernando'

_publ_section_title
;
 2,2'-Dihydroxy-<i>N</i>,<i>N</i>'-(ethane-1,2-diyl)dibenzamide
;
_journal_coeditor_code LR2096
_journal_issue 2
_journal_name_full 'Acta Crystallographica Section E'
_journal_page_first o201
_journal_paper_doi 10.1107/S1600536812051963
_journal_volume 69
_journal_year 2013
_chemical_formula_iupac 'C16 H16 N2 O4'
_chemical_formula_moiety 'C16 H16 N2 O4'
_chemical_formula_sum 'C16 H16 N2 O4'
_chemical_formula_weight 300.31
_chemical_name_common 1,2-Ethanediylbis(2-hydroxybenzamide)
_chemical_name_systematic
;
2,2'-Dihydroxy-<i>N</i>,<i>N</i>'-(ethane-1,2-diyl)dibenzamide
;
_space_group_IT_number 2
_symmetry_cell_setting triclinic
_symmetry_space_group_name_Hall '-P 1'
_symmetry_space_group_name_H-M 'P -1'
_atom_sites_solution_hydrogens geom
_atom_sites_solution_primary direct
_atom_sites_solution_secondary difmap
_audit_creation_method SHELXL-97
_cell_angle_alpha 89.091(4)
_cell_angle_beta 83.315(4)
_cell_angle_gamma 85.956(4)
_cell_formula_units_Z 1
_cell_length_a 4.6311(3)
_cell_length_b 5.0435(3)
_cell_length_c 15.2957(9)
_cell_measurement_reflns_used 1575
_cell_measurement_temperature 296(2)
_cell_measurement_theta_max 25.80
_cell_measurement_theta_min 2.68
_cell_volume 353.94(4)
_computing_cell_refinement 'SAINT (Bruker, 2009)'
_computing_data_collection 'APEX2 (Bruker, 2009)'
_computing_data_reduction 'SAINT (Bruker, 2009)'
_computing_molecular_graphics 'DIAMOND (Brandenburg, 2006)'
_computing_publication_material 'publCIF (Westrip, 2010)'
_computing_structure_refinement 'SHELXL97 (Sheldrick, 2008)'
_computing_structure_solution 'SHELXS97 (Sheldrick, 2008)'
_diffrn_ambient_temperature 296(2)
_diffrn_measured_fraction_theta_full 0.984
_diffrn_measured_fraction_theta_max 0.984
_diffrn_measurement_device_type 'Bruker APEXII CCD'
_diffrn_measurement_method '\f and \w'
_diffrn_radiation_monochromator 'Graphite monochromator'
_diffrn_radiation_source 'fine-focus sealed tube'
_diffrn_radiation_type MoK\a
_diffrn_radiation_wavelength 0.71073
_diffrn_reflns_av_R_equivalents 0.0328
_diffrn_reflns_av_sigmaI/netI 0.0297
_diffrn_reflns_limit_h_max 5
_diffrn_reflns_limit_h_min -5
_diffrn_reflns_limit_k_max 6
_diffrn_reflns_limit_k_min -6
_diffrn_reflns_limit_l_max 19
_diffrn_reflns_limit_l_min -19
_diffrn_reflns_number 9142
_diffrn_reflns_theta_full 27.13
_diffrn_reflns_theta_max 27.13
_diffrn_reflns_theta_min 2.68
_exptl_absorpt_coefficient_mu 0.103
_exptl_absorpt_correction_T_max 0.9888
_exptl_absorpt_correction_T_min 0.9659
_exptl_absorpt_correction_type gaussian
_exptl_absorpt_process_details '(SADABS; Bruker, 2009)'
_exptl_crystal_colour colourless
_exptl_crystal_density_diffrn 1.409
_exptl_crystal_density_method 'not measured'
_exptl_crystal_description block
_exptl_crystal_F_000 158
_exptl_crystal_size_max 0.34
_exptl_crystal_size_mid 0.24
_exptl_crystal_size_min 0.11
_refine_diff_density_max 0.132
_refine_diff_density_min -0.162
_refine_ls_extinction_method none
_refine_ls_goodness_of_fit_ref 1.012
_refine_ls_hydrogen_treatment constr
_refine_ls_matrix_type full
_refine_ls_number_parameters 100
_refine_ls_number_reflns 1535
_refine_ls_number_restraints 0
_refine_ls_restrained_S_all 1.012
_refine_ls_R_factor_all 0.0882
_refine_ls_R_factor_gt 0.0486
_refine_ls_shift/su_max 0.000
_refine_ls_shift/su_mean 0.000
_refine_ls_structure_factor_coef Fsqd
_refine_ls_weighting_details 'calc w=1/[\s^2^(Fo^2^)+(0.0644P)^2^+0.0596P] where P=(Fo^2^+2Fc^2^)/3'
_refine_ls_weighting_scheme calc
_refine_ls_wR_factor_gt 0.1220
_refine_ls_wR_factor_ref 0.1427
_reflns_number_gt 924
_reflns_number_total 1535
_reflns_threshold_expression I>2sigma(I)
_cod_data_source_file lr2096.cif
_cod_data_source_block I
_cod_database_code 2237362
_cod_database_fobs_code 2237362

loop_
_symmetry_equiv_pos_as_xyz
'x, y, z'
'-x, -y, -z'

loop_
_atom_site_type_symbol
_atom_site_label
_atom_site_fract_x
_atom_site_fract_y
_atom_site_fract_z
_atom_site_U_iso_or_equiv
_atom_site_adp_type
_atom_site_calc_flag
_atom_site_refinement_flags
_atom_site_occupancy
_atom_site_symmetry_multiplicity
O O1 0.4041(3) 1.1108(3) 0.79344(10) 0.0718(5) Uani d . 1 1
H H1 0.4677 1.0900 0.8411 0.108 Uiso d R 1 1
O O2 0.7318(3) 0.9317(3) 0.90207(9) 0.0629(5) Uani d . 1 1
N N 1.0113(3) 0.5534(3) 0.87856(10) 0.0507(5) Uani d . 1 1
H H0 1.0709 0.4248 0.8433 0.061 Uiso d R 1 1
C C1 0.7459(4) 0.7361(3) 0.76153(11) 0.0426(5) Uani d . 1 1
C C2 0.5357(4) 0.9263(4) 0.73646(12) 0.0496(5) Uani d . 1 1
C C3 0.4584(5) 0.9234(5) 0.65190(15) 0.0676(6) Uani d . 1 1
H H3 0.3184 1.0495 0.6352 0.081 Uiso calc R 1 1
C C4 0.5845(5) 0.7384(4) 0.59253(14) 0.0649(6) Uani d . 1 1
H H4 0.5312 0.7405 0.5357 0.078 Uiso calc R 1 1
C C5 0.7895(5) 0.5493(5) 0.61620(14) 0.0655(6) Uani d . 1 1
H H5 0.8742 0.4220 0.5760 0.079 Uiso calc R 1 1
C C6 0.8674(5) 0.5507(4) 0.69979(13) 0.0589(6) Uani d . 1 1
H H6 1.0068 0.4226 0.7156 0.071 Uiso calc R 1 1
C C7 0.8293(4) 0.7466(4) 0.85175(12) 0.0448(5) Uani d . 1 1
C C8 1.1112(4) 0.5513(4) 0.96491(12) 0.0523(5) Uani d . 1 1
H H8A 1.1517 0.7304 0.9796 0.063 Uiso calc R 1 1
H H8B 1.2913 0.4402 0.9636 0.063 Uiso calc R 1 1

loop_
_atom_site_aniso_label
_atom_site_aniso_U_11
_atom_site_aniso_U_22
_atom_site_aniso_U_33
_atom_site_aniso_U_12
_atom_site_aniso_U_13
_atom_site_aniso_U_23
O1 0.0882(11) 0.0606(9) 0.0622(9) 0.0348(8) -0.0120(8) -0.0122(7)
O2 0.0780(10) 0.0543(9) 0.0545(9) 0.0202(7) -0.0125(7) -0.0214(7)
N 0.0591(10) 0.0484(10) 0.0439(9) 0.0123(8) -0.0115(7) -0.0116(7)
C1 0.0458(10) 0.0388(10) 0.0426(10) 0.0022(8) -0.0050(8) -0.0043(8)
C2 0.0569(11) 0.0402(10) 0.0501(11) 0.0053(9) -0.0049(9) -0.0011(9)
C3 0.0806(15) 0.0620(14) 0.0601(13) 0.0147(12) -0.0198(12) 0.0036(11)
C4 0.0828(16) 0.0679(15) 0.0459(12) -0.0029(12) -0.0165(11) -0.0007(11)
C5 0.0820(15) 0.0642(14) 0.0490(12) 0.0113(12) -0.0094(11) -0.0158(10)
C6 0.0696(13) 0.0567(13) 0.0488(12) 0.0176(10) -0.0111(10) -0.0120(10)
C7 0.0458(10) 0.0420(10) 0.0456(10) 0.0040(8) -0.0041(8) -0.0085(8)
C8 0.0540(11) 0.0563(12) 0.0477(11) 0.0058(9) -0.0154(8) -0.0091(9)

loop_
_atom_type_symbol
_atom_type_description
_atom_type_scat_dispersion_real
_atom_type_scat_dispersion_imag
_atom_type_scat_source
C C 0.0033 0.0016 'International Tables Vol C Tables 4.2.6.8 and 6.1.1.4'
H H 0.0000 0.0000 'International Tables Vol C Tables 4.2.6.8 and 6.1.1.4'
N N 0.0061 0.0033 'International Tables Vol C Tables 4.2.6.8 and 6.1.1.4'
O O 0.0106 0.0060 'International Tables Vol C Tables 4.2.6.8 and 6.1.1.4'

loop_
_geom_angle_atom_site_label_1
_geom_angle_atom_site_label_2
_geom_angle_atom_site_label_3
_geom_angle_site_symmetry_1
_geom_angle_site_symmetry_3
_geom_angle
C2 O1 H1 . . 109.5
C7 N C8 . . 122.58(15)
C7 N H0 . . 118.6
C8 N H0 . . 118.8
C6 C1 C2 . . 117.95(17)
C6 C1 C7 . . 123.62(16)
C2 C1 C7 . . 118.42(15)
O1 C2 C3 . . 119.21(17)
O1 C2 C1 . . 121.37(17)
C3 C2 C1 . . 119.42(17)
C4 C3 C2 . . 120.98(19)
C4 C3 H3 . . 119.5
C2 C3 H3 . . 119.5
C3 C4 C5 . . 120.4(2)
C3 C4 H4 . . 119.8
C5 C4 H4 . . 119.8
C6 C5 C4 . . 119.07(19)
C6 C5 H5 . . 120.5
C4 C5 H5 . . 120.5
C5 C6 C1 . . 122.21(18)
C5 C6 H6 . . 118.9
C1 C6 H6 . . 118.9
O2 C7 N . . 120.36(17)
O2 C7 C1 . . 120.87(16)
N C7 C1 . . 118.78(15)
N C8 C8 . 2_767 112.0(2)
N C8 H8A . . 109.2
C8 C8 H8A 2_767 . 109.2
N C8 H8B . . 109.2
C8 C8 H8B 2_767 . 109.2
H8A C8 H8B . . 107.9

loop_
_geom_bond_atom_site_label_1
_geom_bond_atom_site_label_2
_geom_bond_site_symmetry_2
_geom_bond_distance
O1 C2 . 1.349(2)
O1 H1 . 0.8206
O2 C7 . 1.245(2)
N C7 . 1.334(2)
N C8 . 1.449(2)
N H0 . 0.8600
C1 C6 . 1.383(2)
C1 C2 . 1.400(3)
C1 C7 . 1.478(2)
C2 C3 . 1.382(3)
C3 C4 . 1.365(3)
C3 H3 . 0.9300
C4 C5 . 1.372(3)
C4 H4 . 0.9300
C5 C6 . 1.369(3)
C5 H5 . 0.9300
C6 H6 . 0.9300
C8 C8 2_767 1.511(4)
C8 H8A . 0.9700
C8 H8B . 0.9700

loop_
_geom_hbond_atom_site_label_D
_geom_hbond_atom_site_label_H
_geom_hbond_atom_site_label_A
_geom_hbond_site_symmetry_A
_geom_hbond_distance_DH
_geom_hbond_distance_HA
_geom_hbond_distance_DA
_geom_hbond_angle_DHA
O1 H1 O2 . 0.82 1.76 2.495(2) 148
N H0 O1 1_645 0.86 2.21 2.993(2) 151

loop_
_geom_torsion_atom_site_label_1
_geom_torsion_atom_site_label_2
_geom_torsion_atom_site_label_3
_geom_torsion_atom_site_label_4
_geom_torsion_site_symmetry_4
_geom_torsion
C6 C1 C2 O1 . 178.94(18)
C7 C1 C2 O1 . -2.0(3)
C6 C1 C2 C3 . -0.3(3)
C7 C1 C2 C3 . 178.77(19)
O1 C2 C3 C4 . -179.4(2)
C1 C2 C3 C4 . -0.2(4)
C2 C3 C4 C5 . 0.6(4)
C3 C4 C5 C6 . -0.6(4)
C4 C5 C6 C1 . 0.2(4)
C2 C1 C6 C5 . 0.3(3)
C7 C1 C6 C5 . -178.7(2)
C8 N C7 O2 . -1.8(3)
C8 N C7 C1 . 178.24(17)
C6 C1 C7 O2 . 173.61(19)
C2 C1 C7 O2 . -5.4(3)
C6 C1 C7 N . -6.5(3)
C2 C1 C7 N . 174.55(17)
C7 N C8 C8 2_767 80.7(3)
